data_4107469
loop_
_publ_author_name
'Sergey L. Veber'
'Matvey V. Fedin'
'Alexey I. Potapov'
'Ksenia Yu. Maryunina'
'Galina V. Romanenko'
'Renad Z. Sagdeev'
'Victor I. Ovcharenko'
'Daniella Goldfarb'
'Elena G. Bagryanskaya'

_publ_section_title
;
 High-Field EPR Reveals the Strongly Temperature-Dependent Exchange
 Interaction in "Breathing" Crystals Cu(hfac)2LR
;
_journal_name_full 'Journal of the American Chemical Society'
_journal_page_first 2444
_journal_page_last 2445
_journal_paper_doi 10.1021/ja710773u
_journal_volume 130
_journal_year 2008
_chemical_formula_sum 'C28 H34 Cu F12 N4 O6'
_chemical_formula_weight 814.13
_chemical_name_systematic
; 
 ? 
;
_space_group_IT_number 2
_symmetry_cell_setting triclinic
_symmetry_space_group_name_Hall '-P 1'
_symmetry_space_group_name_H-M 'P -1'
_atom_sites_solution_hydrogens geom
_atom_sites_solution_primary direct
_atom_sites_solution_secondary difmap
_audit_creation_method SHELXL-97
_cell_angle_alpha 99.156(2)
_cell_angle_beta 95.855(2)
_cell_angle_gamma 113.210(2)
_cell_formula_units_Z 2
_cell_length_a 10.9007(17)
_cell_length_b 13.296(2)
_cell_length_c 13.410(2)
_cell_measurement_reflns_used 6648
_cell_measurement_temperature 145(2)
_cell_measurement_theta_max 23.29
_cell_measurement_theta_min 2.56
_cell_volume 1734.2(5)
_computing_cell_refinement 'Bruker SMART'
_computing_data_collection 'Bruker SMART'
_computing_data_reduction 'Bruker SAINT'
_computing_molecular_graphics 'Bruker SHELXTL'
_computing_publication_material 'Bruker SHELXTL'
_computing_structure_refinement 'SHELXL-97 (Sheldrick, 1997)'
_computing_structure_solution 'SHELXS-97 (Sheldrick, 1990)'
_diffrn_ambient_temperature 145(2)
_diffrn_measured_fraction_theta_full 0.996
_diffrn_measured_fraction_theta_max 0.996
_diffrn_measurement_device_type 'CCD area detector'
_diffrn_measurement_method 'phi and omega scans'
_diffrn_radiation_monochromator graphite
_diffrn_radiation_source 'fine-focus sealed tube'
_diffrn_radiation_type MoK\a
_diffrn_radiation_wavelength 0.71073
_diffrn_reflns_av_R_equivalents 0.0326
_diffrn_reflns_av_sigmaI/netI 0.0409
_diffrn_reflns_limit_h_max 12
_diffrn_reflns_limit_h_min -12
_diffrn_reflns_limit_k_max 14
_diffrn_reflns_limit_k_min -14
_diffrn_reflns_limit_l_max 14
_diffrn_reflns_limit_l_min -14
_diffrn_reflns_number 13445
_diffrn_reflns_theta_full 23.29
_diffrn_reflns_theta_max 23.29
_diffrn_reflns_theta_min 2.05
_exptl_absorpt_coefficient_mu 0.740
_exptl_absorpt_correction_type none
_exptl_crystal_colour dark
_exptl_crystal_density_diffrn 1.559
_exptl_crystal_description prizm
_exptl_crystal_F_000 830
_refine_diff_density_max 0.717
_refine_diff_density_min -0.396
_refine_diff_density_rms 0.064
_refine_ls_extinction_coef 0.0000(11)
_refine_ls_extinction_expression Fc^*^=kFc[1+0.001xFc^2^\l^3^/sin(2\q)]^-1/4^
_refine_ls_extinction_method SHELXL
_refine_ls_goodness_of_fit_ref 1.052
_refine_ls_hydrogen_treatment mixed
_refine_ls_matrix_type full
_refine_ls_number_parameters 666
_refine_ls_number_reflns 4981
_refine_ls_number_restraints 0
_refine_ls_restrained_S_all 1.052
_refine_ls_R_factor_all 0.0468
_refine_ls_R_factor_gt 0.0423
_refine_ls_shift/su_max 4.932
_refine_ls_shift/su_mean 0.029
_refine_ls_structure_factor_coef Fsqd
_refine_ls_weighting_details 'calc w=1/[\s^2^(Fo^2^)+(0.1166P)^2^+0.0906P] where P=(Fo^2^+2Fc^2^)/3'
_refine_ls_weighting_scheme calc
_refine_ls_wR_factor_gt 0.1376
_refine_ls_wR_factor_ref 0.1449
_reflns_number_gt 4446
_reflns_number_total 4981
_reflns_threshold_expression >2sigma(I)
_cod_data_source_file ja710773u-file001_2.cif
_cod_data_source_block 594cs
_cod_original_cell_volume 1734.4(5)
_cod_database_code 4107469

loop_
_symmetry_equiv_pos_as_xyz
'x, y, z'
'-x, -y, -z'

loop_
_atom_site_label
_atom_site_type_symbol
_atom_site_fract_x
_atom_site_fract_y
_atom_site_fract_z
_atom_site_U_iso_or_equiv
_atom_site_adp_type
_atom_site_occupancy
_atom_site_symmetry_multiplicity
_atom_site_calc_flag
_atom_site_refinement_flags
Cu1 Cu 0.5000 0.5000 0.5000 0.0234(2) Uani 1 2 d S
O1 O 0.36667(19) 0.47116(15) 0.37484(15) 0.0332(5) Uani 1 1 d .
C1 C 0.2044(3) 0.4848(3) 0.2584(3) 0.0401(8) Uani 1 1 d .
F1 F 0.2922(12) 0.5262(16) 0.2027(11) 0.051(3) Uani 0.50 1 d P
F2 F 0.115(2) 0.5255(12) 0.2493(12) 0.060(4) Uani 0.50 1 d P
F3 F 0.1512(11) 0.3726(11) 0.2102(10) 0.045(2) Uani 0.50 1 d P
F1A F 0.2906(19) 0.5469(19) 0.1986(15) 0.093(6) Uani 0.50 1 d P
F2A F 0.099(2) 0.5149(16) 0.2494(12) 0.089(6) Uani 0.50 1 d P
F3A F 0.1503(18) 0.3833(15) 0.2208(13) 0.102(6) Uani 0.50 1 d P
C2 C 0.2765(3) 0.5065(2) 0.3674(2) 0.0313(7) Uani 1 1 d .
C3 C 0.2363(3) 0.5619(3) 0.4456(2) 0.0372(8) Uani 1 1 d .
H3A H 0.186(3) 0.585(3) 0.435(2) 0.029(9) Uiso 1 1 d .
C4 C 0.2964(3) 0.5857(2) 0.5478(2) 0.0341(7) Uani 1 1 d .
C5 C 0.2505(4) 0.6519(3) 0.6271(3) 0.0525(9) Uani 1 1 d .
F4 F 0.1632(13) 0.6850(9) 0.5941(10) 0.089(4) Uani 0.50 1 d P
F5 F 0.3642(9) 0.7528(9) 0.6732(8) 0.072(3) Uani 0.50 1 d P
F6 F 0.2232(14) 0.6053(13) 0.7031(10) 0.073(4) Uani 0.50 1 d P
F4A F 0.2430(16) 0.6197(16) 0.7144(11) 0.093(6) Uani 0.50 1 d P
F5A F 0.3085(14) 0.7535(8) 0.6353(9) 0.131(6) Uani 0.50 1 d P
F6A F 0.1130(14) 0.6261(9) 0.5950(11) 0.093(4) Uani 0.50 1 d P
O2 O 0.3870(2) 0.56049(17) 0.58520(16) 0.0365(5) Uani 1 1 d .
Cu2 Cu 1.0000 1.0000 1.0000 0.0286(2) Uani 1 2 d S
O3 O 1.0311(2) 1.14162(16) 0.95631(14) 0.0316(5) Uani 1 1 d .
C6 C 1.0289(4) 1.3164(3) 0.9540(3) 0.0476(9) Uani 1 1 d .
F7 F 1.1567(16) 1.3505(14) 0.9447(15) 0.095(6) Uani 0.50 1 d P
F8 F 1.015(2) 1.3963(16) 1.0155(12) 0.056(3) Uani 0.50 1 d P
F9 F 0.972(2) 1.3067(17) 0.8605(12) 0.099(7) Uani 0.50 1 d P
F7A F 0.985(2) 1.2993(17) 0.8558(11) 0.091(6) Uani 0.50 1 d P
F8A F 1.164(2) 1.3669(16) 0.9779(14) 0.087(5) Uani 0.50 1 d P
F9A F 0.988(2) 1.3895(17) 0.9977(13) 0.082(5) Uani 0.50 1 d P
C7 C 0.9765(3) 1.2054(2) 0.9877(2) 0.0328(7) Uani 1 1 d .
C8 C 0.8726(3) 1.1833(3) 1.0459(2) 0.0365(7) Uani 1 1 d .
H8A H 0.839(3) 1.235(3) 1.066(2) 0.038(8) Uiso 1 1 d .
C9 C 0.8145(3) 1.0824(2) 1.0744(2) 0.0298(7) Uani 1 1 d .
C10 C 0.6939(3) 1.0603(3) 1.1303(3) 0.0404(8) Uani 1 1 d .
F10 F 0.732(3) 1.063(3) 1.231(2) 0.071(8) Uani 0.50 1 d P
F11 F 0.5939(18) 0.9604(19) 1.0900(16) 0.073(5) Uani 0.50 1 d P
F12 F 0.6392(19) 1.1377(13) 1.1383(10) 0.042(2) Uani 0.50 1 d P
F10A F 0.664(2) 1.1438(19) 1.1338(15) 0.085(7) Uani 0.50 1 d P
F11A F 0.721(2) 1.041(3) 1.219(2) 0.052(4) Uani 0.50 1 d P
F12A F 0.5880(18) 0.9739(19) 1.0766(16) 0.071(6) Uani 0.50 1 d P
O4 O 0.84721(19) 1.00123(16) 1.06079(14) 0.0303(5) Uani 1 1 d .
O01 O 0.5906(2) 0.67444(18) 0.48313(15) 0.0377(5) Uani 1 1 d .
N1 N 0.7170(2) 0.7268(2) 0.47477(18) 0.0332(6) Uani 1 1 d .
C01 C 0.7573(3) 0.7449(2) 0.3728(2) 0.0339(7) Uani 1 1 d .
C02 C 0.6836(4) 0.6375(3) 0.2902(2) 0.0403(8) Uani 1 1 d .
H02B H 0.582(4) 0.613(3) 0.283(3) 0.065(11) Uiso 1 1 d .
H02C H 0.707(4) 0.579(3) 0.307(3) 0.055(10) Uiso 1 1 d .
H02D H 0.708(3) 0.646(3) 0.231(3) 0.033(8) Uiso 1 1 d .
C03 C 0.7162(4) 0.8367(3) 0.3477(3) 0.0476(9) Uani 1 1 d .
H03A H 0.623(4) 0.811(3) 0.341(3) 0.047(10) Uiso 1 1 d .
H03B H 0.744(4) 0.854(3) 0.284(3) 0.054(11) Uiso 1 1 d .
H03C H 0.771(3) 0.917(3) 0.394(2) 0.037(8) Uiso 1 1 d .
C04 C 0.9133(3) 0.7839(2) 0.4020(2) 0.0330(7) Uani 1 1 d .
C05 C 0.9582(4) 0.6889(3) 0.3923(3) 0.0378(7) Uani 1 1 d .
H05A H 1.053(4) 0.721(3) 0.416(2) 0.038(9) Uiso 1 1 d .
H05B H 0.951(3) 0.659(3) 0.321(3) 0.050(10) Uiso 1 1 d .
H05C H 0.903(4) 0.628(3) 0.423(3) 0.051(10) Uiso 1 1 d .
C06 C 0.9972(4) 0.8746(3) 0.3505(3) 0.0420(8) Uani 1 1 d .
H06A H 1.095(4) 0.890(3) 0.373(3) 0.066(12) Uiso 1 1 d .
H06B H 0.978(3) 0.927(3) 0.361(2) 0.022(8) Uiso 1 1 d .
H06C H 0.976(3) 0.848(3) 0.278(3) 0.036(8) Uiso 1 1 d .
N2 N 0.9335(2) 0.8306(2) 0.51482(18) 0.0323(6) Uani 1 1 d .
O02 O 1.0517(2) 0.89149(18) 0.56842(17) 0.0384(5) Uani 1 1 d .
C07 C 0.8174(3) 0.7891(2) 0.5526(2) 0.0303(7) Uani 1 1 d .
C08 C 0.8078(3) 0.8113(2) 0.6595(2) 0.0286(6) Uani 1 1 d .
C09 C 0.9096(3) 0.8775(2) 0.7443(2) 0.0299(6) Uani 1 1 d .
H09A H 0.999(3) 0.918(3) 0.741(2) 0.038(9) Uiso 1 1 d .
N4 N 0.7250(2) 0.81288(19) 0.80217(17) 0.0310(6) Uani 1 1 d .
N3 N 0.8597(2) 0.87929(19) 0.83097(17) 0.0308(6) Uani 1 1 d .
C041 C 0.6357(4) 0.7900(3) 0.8781(3) 0.0398(8) Uani 1 1 d .
H04A H 0.589(4) 0.829(3) 0.874(3) 0.065(13) Uiso 1 1 d .
H04B H 0.693(4) 0.828(3) 0.936(3) 0.067(12) Uiso 1 1 d .
C042 C 0.5591(6) 0.6698(4) 0.8734(5) 0.0929(18) Uani 1 1 d .
H04C H 0.6228 0.6377 0.8950 0.13(2) Uiso 1 1 calc R
H04D H 0.5140 0.6311 0.8016 0.39(9) Uiso 1 1 calc R
C043 C 0.4469(8) 0.6479(6) 0.9456(5) 0.111(2) Uani 1 1 d .
H04E H 0.375(2) 0.663(2) 0.9836(18) 0.000(5) Uiso 1 1 d .
H04T H 0.359(4) 0.601(3) 0.955(3) 0.033(9) Uiso 1 1 d .
C044 C 0.5206(8) 0.6704(7) 1.0367(7) 0.132(3) Uani 1 1 d .
H04F H 0.4621 0.6604 1.0885 0.8(3) Uiso 1 1 calc R
H04G H 0.5893 0.7480 1.0523 0.22(4) Uiso 1 1 calc R
H04H H 0.5656 0.6195 1.0374 0.17(3) Uiso 1 1 calc R
C010 C 0.6901(3) 0.7717(3) 0.7010(2) 0.0331(7) Uani 1 1 d .
H01A H 0.609(3) 0.731(2) 0.672(2) 0.016(7) Uiso 1 1 d .
C1S C 0.6619(5) 1.0464(5) 0.7769(4) 0.0823(14) Uani 1 1 d .
H1SA H 0.6843 1.0691 0.8520 2.0(9) Uiso 1 1 calc R
H1SB H 0.7399 1.0409 0.7501 0.15(3) Uiso 1 1 calc R
H1SC H 0.5837 0.9734 0.7564 0.47(11) Uiso 1 1 calc R
C2S C 0.6275(6) 1.1328(5) 0.7339(5) 0.0929(16) Uani 1 1 d .
H2SA H 0.6988 1.2084 0.7666 0.109(19) Uiso 1 1 calc R
H2SB H 0.5407 1.1294 0.7528 0.24(4) Uiso 1 1 calc R
C3S C 0.6150(5) 1.1174(5) 0.6176(4) 0.0890(15) Uani 1 1 d .
H3SA H 0.5921 1.1769 0.5964 0.52(12) Uiso 1 1 calc R
H3SB H 0.7043 1.1277 0.5995 0.22(4) Uiso 1 1 calc R
C4S C 0.5107(6) 1.0058(5) 0.5581(4) 0.0946(16) Uani 1 1 d .
H4SA H 0.4231 0.9925 0.5809 0.16(3) Uiso 1 1 calc R
H4SB H 0.5381 0.9468 0.5746 0.13(2) Uiso 1 1 calc R

loop_
_atom_site_aniso_label
_atom_site_aniso_U_11
_atom_site_aniso_U_22
_atom_site_aniso_U_33
_atom_site_aniso_U_23
_atom_site_aniso_U_13
_atom_site_aniso_U_12
Cu1 0.0189(3) 0.0267(3) 0.0202(3) 0.0017(2) 0.00026(19) 0.0071(2)
O1 0.0320(11) 0.0303(11) 0.0326(11) 0.0013(9) -0.0006(9) 0.0118(9)
C1 0.0419(19) 0.041(2) 0.0360(18) 0.0046(15) 0.0016(16) 0.0181(16)
F1 0.049(5) 0.079(7) 0.031(4) 0.027(4) 0.008(3) 0.026(5)
F2 0.078(7) 0.073(5) 0.042(7) 0.000(4) -0.023(5) 0.058(5)
F3 0.056(5) 0.037(5) 0.027(4) -0.003(3) -0.014(3) 0.014(3)
F1A 0.115(10) 0.079(7) 0.056(6) 0.044(5) 0.000(5) 0.004(5)
F2A 0.088(9) 0.166(14) 0.032(7) -0.002(7) 0.001(6) 0.083(9)
F3A 0.146(11) 0.049(6) 0.073(8) -0.025(5) -0.056(6) 0.035(6)
C2 0.0281(15) 0.0249(14) 0.0348(17) 0.0069(12) 0.0003(12) 0.0060(12)
C3 0.0381(18) 0.0418(18) 0.0369(19) 0.0073(14) 0.0031(15) 0.0234(16)
C4 0.0307(16) 0.0289(16) 0.0359(18) 0.0094(13) 0.0034(14) 0.0050(13)
C5 0.063(2) 0.059(3) 0.035(2) 0.0053(18) 0.0050(19) 0.027(2)
F4 0.117(10) 0.133(9) 0.051(4) -0.016(7) -0.012(6) 0.107(9)
F5 0.062(3) 0.059(4) 0.071(6) -0.032(4) 0.005(3) 0.019(3)
F6 0.103(7) 0.071(5) 0.053(7) 0.022(4) 0.061(6) 0.032(4)
F4A 0.118(8) 0.146(13) 0.038(5) 0.019(5) -0.002(4) 0.083(8)
F5A 0.219(16) 0.041(4) 0.102(10) -0.004(5) 0.094(10) 0.012(8)
F6A 0.098(8) 0.143(9) 0.059(4) -0.013(7) 0.008(5) 0.086(7)
O2 0.0333(12) 0.0357(11) 0.0334(12) 0.0098(9) -0.0020(9) 0.0082(10)
Cu2 0.0322(3) 0.0303(3) 0.0295(3) 0.0077(2) 0.0098(2) 0.0179(2)
O3 0.0387(12) 0.0332(11) 0.0261(11) 0.0060(8) 0.0067(9) 0.0182(10)
C6 0.077(3) 0.042(2) 0.034(2) 0.0092(16) 0.0181(19) 0.033(2)
F7 0.088(11) 0.055(7) 0.189(17) 0.067(9) 0.091(12) 0.046(8)
F8 0.102(6) 0.033(4) 0.032(3) 0.004(2) -0.001(3) 0.032(3)
F9 0.166(13) 0.061(7) 0.053(9) 0.016(5) -0.026(8) 0.039(8)
F7A 0.209(16) 0.067(7) 0.030(6) 0.030(5) 0.043(8) 0.078(9)
F8A 0.084(9) 0.053(5) 0.101(7) 0.023(4) 0.006(6) 0.006(5)
F9A 0.148(13) 0.060(8) 0.088(11) 0.037(7) 0.072(9) 0.075(9)
C7 0.0415(17) 0.0348(16) 0.0237(15) 0.0019(12) -0.0011(13) 0.0209(14)
C8 0.0499(19) 0.0377(17) 0.0324(17) 0.0047(13) 0.0085(14) 0.0299(16)
C9 0.0316(16) 0.0401(18) 0.0180(14) -0.0015(12) -0.0028(12) 0.0198(14)
C10 0.045(2) 0.052(2) 0.037(2) 0.0071(17) 0.0140(16) 0.0329(19)
F10 0.083(10) 0.114(17) 0.036(6) 0.013(6) 0.018(4) 0.061(10)
F11 0.049(8) 0.052(5) 0.108(12) -0.004(6) 0.050(8) 0.010(5)
F12 0.043(4) 0.061(4) 0.050(4) 0.021(3) 0.027(4) 0.043(3)
F10A 0.091(12) 0.103(8) 0.116(9) 0.046(6) 0.081(7) 0.074(7)
F11A 0.051(5) 0.093(10) 0.036(8) 0.035(9) 0.027(6) 0.042(5)
F12A 0.029(6) 0.097(14) 0.060(5) -0.016(6) -0.003(4) 0.012(7)
O4 0.0319(11) 0.0341(11) 0.0268(11) 0.0016(8) 0.0057(8) 0.0176(9)
O01 0.0284(12) 0.0544(13) 0.0284(11) 0.0002(10) 0.0007(9) 0.0196(10)
N1 0.0282(14) 0.0480(15) 0.0248(13) 0.0030(11) 0.0023(10) 0.0198(12)
C01 0.0404(17) 0.0440(17) 0.0200(15) 0.0069(12) 0.0028(12) 0.0211(14)
C02 0.051(2) 0.047(2) 0.0203(17) 0.0061(14) 0.0068(15) 0.0189(17)
C03 0.050(2) 0.055(2) 0.042(2) 0.0075(18) -0.0035(17) 0.0298(19)
C04 0.0419(18) 0.0359(16) 0.0231(15) 0.0052(12) 0.0084(13) 0.0182(14)
C05 0.046(2) 0.0426(18) 0.0334(19) 0.0113(15) 0.0111(15) 0.0252(16)
C06 0.058(2) 0.043(2) 0.039(2) 0.0163(16) 0.0195(17) 0.0294(18)
N2 0.0304(14) 0.0385(14) 0.0286(14) 0.0050(11) 0.0026(11) 0.0165(11)
O02 0.0298(12) 0.0405(12) 0.0377(13) 0.0034(10) 0.0034(10) 0.0097(10)
C07 0.0262(15) 0.0416(16) 0.0259(16) 0.0028(13) 0.0002(12) 0.0198(13)
C08 0.0290(15) 0.0342(15) 0.0241(15) 0.0046(12) 0.0026(12) 0.0161(12)
C09 0.0281(16) 0.0338(15) 0.0257(16) 0.0069(12) 0.0019(12) 0.0114(13)
N4 0.0301(13) 0.0327(13) 0.0244(13) -0.0010(10) 0.0037(10) 0.0103(11)
N3 0.0331(14) 0.0313(13) 0.0249(13) 0.0036(10) 0.0021(10) 0.0120(11)
C041 0.0392(19) 0.0442(19) 0.0307(18) 0.0002(15) 0.0107(15) 0.0140(16)
C042 0.118(4) 0.064(3) 0.111(4) 0.034(3) 0.086(4) 0.032(3)
C043 0.121(6) 0.119(5) 0.077(4) 0.036(4) 0.021(4) 0.026(5)
C044 0.109(5) 0.116(6) 0.165(8) 0.044(5) -0.010(5) 0.044(5)
C010 0.0301(18) 0.0383(16) 0.0261(16) -0.0025(13) -0.0006(13) 0.0143(14)
C1S 0.064(3) 0.100(4) 0.101(4) 0.040(3) 0.026(3) 0.044(3)
C2S 0.073(3) 0.108(4) 0.118(5) 0.050(4) 0.023(3) 0.048(3)
C3S 0.068(3) 0.108(4) 0.099(4) 0.038(3) 0.014(3) 0.040(3)
C4S 0.096(4) 0.109(4) 0.107(4) 0.053(4) 0.028(3) 0.059(3)

loop_
_atom_type_symbol
_atom_type_description
_atom_type_scat_dispersion_real
_atom_type_scat_dispersion_imag
_atom_type_scat_source
C C 0.0033 0.0016 'International Tables Vol C Tables 4.2.6.8 and 6.1.1.4'
H H 0.0000 0.0000 'International Tables Vol C Tables 4.2.6.8 and 6.1.1.4'
N N 0.0061 0.0033 'International Tables Vol C Tables 4.2.6.8 and 6.1.1.4'
O O 0.0106 0.0060 'International Tables Vol C Tables 4.2.6.8 and 6.1.1.4'
F F 0.0171 0.0103 'International Tables Vol C Tables 4.2.6.8 and 6.1.1.4'
Cu Cu 0.3201 1.2651 'International Tables Vol C Tables 4.2.6.8 and 6.1.1.4'

loop_
_geom_angle_atom_site_label_1
_geom_angle_atom_site_label_2
_geom_angle_atom_site_label_3
_geom_angle
_geom_angle_site_symmetry_1
_geom_angle_site_symmetry_3
O1 Cu1 O1 180.00(8) . 2_666
O1 Cu1 O2 88.85(8) . .
O1 Cu1 O2 91.15(8) 2_666 .
O1 Cu1 O2 91.15(8) . 2_666
O1 Cu1 O2 88.85(8) 2_666 2_666
O2 Cu1 O2 180.0 . 2_666
O1 Cu1 O01 93.61(7) . 2_666
O1 Cu1 O01 86.39(7) 2_666 2_666
O2 Cu1 O01 98.49(8) . 2_666
O2 Cu1 O01 81.51(8) 2_666 2_666
O1 Cu1 O01 86.39(7) . .
O1 Cu1 O01 93.61(7) 2_666 .
O2 Cu1 O01 81.51(8) . .
O2 Cu1 O01 98.49(8) 2_666 .
O01 Cu1 O01 180.00(10) 2_666 .
C2 O1 Cu1 126.53(19) . .
F3A C1 F2 109.4(12) . .
F3A C1 F1 104.9(12) . .
F2 C1 F1 108.5(11) . .
F3A C1 F2A 103.2(12) . .
F2 C1 F2A 7.0(17) . .
F1 C1 F2A 114.0(11) . .
F3A C1 F1A 113.1(12) . .
F2 C1 F1A 97.6(11) . .
F1 C1 F1A 11.6(15) . .
F2A C1 F1A 103.4(11) . .
F3A C1 F3 4.9(12) . .
F2 C1 F3 111.6(9) . .
F1 C1 F3 100.0(9) . .
F2A C1 F3 105.7(10) . .
F1A C1 F3 108.3(10) . .
F3A C1 C2 110.0(9) . .
F2 C1 C2 114.5(7) . .
F1 C1 C2 109.2(7) . .
F2A C1 C2 114.9(7) . .
F1A C1 C2 111.9(9) . .
F3 C1 C2 112.1(6) . .
O1 C2 C3 128.2(3) . .
O1 C2 C1 114.0(3) . .
C3 C2 C1 117.8(3) . .
O1 C2 Cu1 33.29(13) . .
C3 C2 Cu1 95.2(2) . .
C1 C2 Cu1 146.7(2) . .
C4 C3 C2 122.1(3) . .
O2 C4 C3 128.2(3) . .
O2 C4 C5 113.7(3) . .
C3 C4 C5 118.2(3) . .
O2 C4 Cu1 35.31(15) . .
C3 C4 Cu1 93.4(2) . .
C5 C4 Cu1 147.5(2) . .
F5A C5 F4 72.4(8) . .
F5A C5 F4A 114.7(11) . .
F4 C5 F4A 118.0(10) . .
F5A C5 F6 123.9(9) . .
F4 C5 F6 113.7(10) . .
F4A C5 F6 10.6(14) . .
F5A C5 F6A 104.5(9) . .
F4 C5 F6A 32.6(7) . .
F4A C5 F6A 99.0(9) . .
F6 C5 F6A 90.9(10) . .
F5A C5 F5 32.4(8) . .
F4 C5 F5 103.2(7) . .
F4A C5 F5 91.6(10) . .
F6 C5 F5 102.1(9) . .
F6A C5 F5 133.0(6) . .
F5A C5 C4 113.0(6) . .
F4 C5 C4 117.2(6) . .
F4A C5 C4 114.6(8) . .
F6 C5 C4 111.6(7) . .
F6A C5 C4 109.3(6) . .
F5 C5 C4 107.2(5) . .
F6A F4 C5 83.6(19) . .
F6A F4 F5A 135(2) . .
C5 F4 F5A 52.5(7) . .
F5A F5 C5 60.2(12) . .
F5 F5A C5 87.4(18) . .
F5 F5A F4 139(2) . .
C5 F5A F4 55.0(6) . .
F4 F6A C5 63.8(17) . .
C4 O2 Cu1 124.2(2) . .
O4 Cu2 O4 179.998(1) . 2_777
O4 Cu2 O3 87.77(8) . 2_777
O4 Cu2 O3 92.23(8) 2_777 2_777
O4 Cu2 O3 92.23(8) . .
O4 Cu2 O3 87.77(8) 2_777 .
O3 Cu2 O3 179.999(1) 2_777 .
O4 Cu2 N3 85.08(8) . 2_777
O4 Cu2 N3 94.92(8) 2_777 2_777
O3 Cu2 N3 94.03(8) 2_777 2_777
O3 Cu2 N3 85.97(8) . 2_777
O4 Cu2 N3 94.92(8) . .
O4 Cu2 N3 85.08(8) 2_777 .
O3 Cu2 N3 85.97(8) 2_777 .
O3 Cu2 N3 94.03(8) . .
N3 Cu2 N3 179.998(1) 2_777 .
C7 O3 Cu2 123.68(19) . .
F8 C6 F7A 117.8(13) . .
F8 C6 F7 108.7(12) . .
F7A C6 F7 94.2(14) . .
F8 C6 F9 109.3(13) . .
F7A C6 F9 9(2) . .
F7 C6 F9 101.0(13) . .
F8 C6 F9A 14.5(14) . .
F7A C6 F9A 105.1(13) . .
F7 C6 F9A 118.7(12) . .
F9 C6 F9A 96.2(14) . .
F8 C6 F8A 92.8(12) . .
F7A C6 F8A 112.2(13) . .
F7 C6 F8A 19.4(14) . .
F9 C6 F8A 117.9(14) . .
F9A C6 F8A 105.0(12) . .
F8 C6 C7 113.3(10) . .
F7A C6 C7 109.5(9) . .
F7 C6 C7 111.9(8) . .
F9 C6 C7 112.0(9) . .
F9A C6 C7 114.8(10) . .
F8A C6 C7 110.2(10) . .
O3 C7 C8 127.5(3) . .
O3 C7 C6 114.2(3) . .
C8 C7 C6 118.3(3) . .
O3 C7 Cu2 34.90(13) . .
C8 C7 Cu2 92.93(19) . .
C6 C7 Cu2 148.7(2) . .
C9 C8 C7 121.8(3) . .
C9 C8 Cu2 60.55(16) . .
C7 C8 Cu2 61.62(16) . .
O4 C9 C8 128.3(3) . .
O4 C9 C10 112.5(3) . .
C8 C9 C10 119.2(3) . .
O4 C9 Cu2 33.81(13) . .
C8 C9 Cu2 94.58(19) . .
C10 C9 Cu2 146.2(2) . .
F10A C10 F11A 113.7(18) . .
F10A C10 F12A 106.0(15) . .
F11A C10 F12A 108.5(19) . .
F10A C10 F11 116.3(14) . .
F11A C10 F11 96.6(19) . .
F12A C10 F11 13(2) . .
F10A C10 F10 103.3(19) . .
F11A C10 F10 12(3) . .
F12A C10 F10 118.8(18) . .
F11 C10 F10 107.4(19) . .
F10A C10 F12 10.6(18) . .
F11A C10 F12 110.3(16) . .
F12A C10 F12 98.5(12) . .
F11 C10 F12 107.7(12) . .
F10 C10 F12 101.2(16) . .
F10A C10 C9 107.3(11) . .
F11A C10 C9 111.1(10) . .
F12A C10 C9 110.1(10) . .
F11 C10 C9 111.7(9) . .
F10 C10 C9 110.5(12) . .
F12 C10 C9 117.4(8) . .
C9 O4 Cu2 125.0(2) . .
N1 O01 Cu1 123.56(17) . .
O01 N1 C07 124.8(2) . .
O01 N1 C01 121.6(2) . .
C07 N1 C01 112.1(2) . .
O01 N1 Cu1 36.01(12) . .
C07 N1 Cu1 118.93(19) . .
C01 N1 Cu1 122.25(16) . .
N1 C01 C02 110.7(2) . .
N1 C01 C03 105.6(3) . .
C02 C01 C03 110.5(3) . .
N1 C01 C04 99.9(2) . .
C02 C01 C04 115.3(3) . .
C03 C01 C04 113.8(3) . .
N2 C04 C06 109.8(3) . .
N2 C04 C05 106.4(2) . .
C06 C04 C05 111.2(3) . .
N2 C04 C01 99.7(2) . .
C06 C04 C01 114.5(3) . .
C05 C04 C01 114.2(3) . .
O02 N2 C07 125.5(2) . .
O02 N2 C04 121.7(2) . .
C07 N2 C04 112.3(2) . .
N1 C07 N2 108.2(2) . .
N1 C07 C08 127.0(3) . .
N2 C07 C08 124.8(3) . .
C010 C08 C09 104.1(3) . .
C010 C08 C07 126.5(3) . .
C09 C08 C07 129.4(3) . .
N3 C09 C08 111.4(3) . .
C010 N4 N3 111.9(2) . .
C010 N4 C041 126.9(3) . .
N3 N4 C041 121.2(2) . .
C09 N3 N4 105.1(2) . .
C09 N3 Cu2 122.87(19) . .
N4 N3 Cu2 131.81(16) . .
N4 C041 C042 113.5(3) . .
C041 C042 C043 111.9(4) . .
C044 C043 C042 101.9(8) . .
N4 C010 C08 107.4(3) . .
C1S C2S C3S 114.1(5) . .
C4S C3S C2S 114.5(5) . .
C3S C4S C4S 114.5(6) . 2_676

loop_
_geom_bond_atom_site_label_1
_geom_bond_atom_site_label_2
_geom_bond_distance
_geom_bond_site_symmetry_2
Cu1 O1 1.984(2) .
Cu1 O1 1.984(2) 2_666
Cu1 O2 2.061(2) .
Cu1 O2 2.061(2) 2_666
Cu1 O01 2.194(2) 2_666
Cu1 O01 2.194(2) .
O1 C2 1.246(3) .
C1 F3A 1.233(18) .
C1 F2 1.293(14) .
C1 F1 1.280(14) .
C1 F2A 1.354(18) .
C1 F1A 1.401(19) .
C1 F3 1.383(15) .
C1 C2 1.514(4) .
C2 C3 1.392(4) .
C3 C4 1.387(5) .
C4 O2 1.246(4) .
C4 C5 1.521(5) .
C5 F5A 1.226(10) .
C5 F4 1.265(12) .
C5 F4A 1.309(14) .
C5 F6 1.276(12) .
C5 F6A 1.401(14) .
C5 F5 1.410(10) .
F4 F6A 0.761(16) .
F4 F5A 1.472(17) .
F5 F5A 0.756(17) .
Cu2 O4 1.9320(18) .
Cu2 O4 1.9321(18) 2_777
Cu2 O3 1.9729(19) 2_777
Cu2 O3 1.9730(19) .
Cu2 N3 2.501(2) 2_777
Cu2 N3 2.501(2) .
O3 C7 1.259(3) .
C6 F8 1.306(19) .
C6 F7A 1.305(17) .
C6 F7 1.310(18) .
C6 F9 1.304(16) .
C6 F9A 1.303(19) .
C6 F8A 1.34(2) .
C6 C7 1.521(5) .
C7 C8 1.402(4) .
C8 C9 1.374(4) .
C9 O4 1.257(3) .
C9 C10 1.530(4) .
C10 F10A 1.27(2) .
C10 F11A 1.29(2) .
C10 F12A 1.301(18) .
C10 F11 1.32(2) .
C10 F10 1.36(3) .
C10 F12 1.375(17) .
O01 N1 1.302(3) .
N1 C07 1.323(4) .
N1 C01 1.505(4) .
C01 C02 1.525(4) .
C01 C03 1.527(4) .
C01 C04 1.555(4) .
C04 N2 1.499(4) .
C04 C06 1.514(4) .
C04 C05 1.516(4) .
N2 O02 1.279(3) .
N2 C07 1.354(4) .
C07 C08 1.439(4) .
C08 C010 1.393(4) .
C08 C09 1.398(4) .
C09 N3 1.334(4) .
N4 C010 1.333(4) .
N4 N3 1.356(3) .
N4 C041 1.464(4) .
C041 C042 1.470(6) .
C042 C043 1.603(8) .
C043 C044 1.312(9) .
C1S C2S 1.516(7) .
C2S C3S 1.525(8) .
C3S C4S 1.497(8) .
C4S C4S 1.525(11) 2_676
